data_4117516
loop_
_publ_author_name
'Marius V. C\^ampian'
'Robin N. Perutz'
'Barbara Procacci'
'Robert J. Thatcher'
'Olga Torres'
'Adrian C. Whitwood'

_publ_contact_author_address
;Department of Chemistry,
University of York,
Heslington,
York
YO10 5DD
UK
;
_publ_contact_author_email robin.perutz@york.ac.uk
_publ_contact_author_fax '+44 1904 432516'
_publ_contact_author_name 'Professor Robin N Perutz'
_publ_contact_author_phone '+44 1904 432549'
_publ_section_title
;
 Selective Photochemistry at Stereogenic Metal and Ligand Centers of
 cis-[Ru(diphosphine)2(H)2]: Preparative, NMR, Solid State, and Laser
 Flash Studies
;
_journal_name_full 'Journal of the American Chemical Society'
_journal_page_first 3480
_journal_page_last 3497
_journal_paper_doi 10.1021/ja210568t
_journal_volume 134
_journal_year 2012
_chemical_absolute_configuration ad
_chemical_formula_moiety 'C38 H60 P4 Ru'
_chemical_formula_sum 'C38 H60 P4 Ru'
_chemical_formula_weight 741.81
_chemical_name_systematic
;
 ? 
;
_space_group_crystal_system orthorhombic
_space_group_IT_number 19
_space_group_name_Hall 'P 2ac 2ab'
_space_group_name_H-M_alt 'P 21 21 21'
_symmetry_space_group_name_Hall 'P 2ac 2ab'
_symmetry_space_group_name_H-M 'P 21 21 21'
_atom_sites_solution_hydrogens geom
_atom_sites_solution_primary direct
_atom_sites_solution_secondary difmap
_audit_creation_date 2011-10-18
_audit_creation_method
;
  Olex2 1.1
  (compiled 2011.09.07 svn.r1971, GUI svn.r3853)
;
_cell_angle_alpha 90.00
_cell_angle_beta 90.00
_cell_angle_gamma 90.00
_cell_formula_units_Z 4
_cell_length_a 10.2545(14)
_cell_length_b 17.707(2)
_cell_length_c 19.889(3)
_cell_measurement_reflns_used 7158
_cell_measurement_temperature 110(2)
_cell_measurement_theta_max 28.18
_cell_measurement_theta_min 2.30
_cell_volume 3611.4(8)
_computing_cell_refinement 'Bruker SMART'
_computing_data_collection 'Bruker SMART'
_computing_data_reduction 'Bruker SAINT'
_computing_molecular_graphics
;
O. V. Dolomanov, L. J. Bourhis, R. J. Gildea, J. A. K. Howard and H. Puschmann,
OLEX2: a complete structure solution, refinement and analysis program.
J. Appl. Cryst. (2009). 42, 339-341.
;
_computing_publication_material
;
O. V. Dolomanov, L. J. Bourhis, R. J. Gildea, J. A. K. Howard and H. Puschmann,
OLEX2: a complete structure solution, refinement and analysis program.
J. Appl. Cryst. (2009). 42, 339-341.
;
_computing_structure_refinement
;
olex2.refine (L.J. Bourhis, O.V. Dolomanov, R.J. Gildea, J.A.K. Howard,
H. Puschmann, in preparation, 2011)
;
_computing_structure_solution 'SHELXS-97 (Sheldrick, 1997)'
_diffrn_ambient_temperature 110(2)
_diffrn_measured_fraction_theta_full 0.998
_diffrn_measured_fraction_theta_max 0.998
_diffrn_measurement_device_type 'CCD area detector'
_diffrn_measurement_method 'phi and omega scans'
_diffrn_radiation_monochromator graphite
_diffrn_radiation_type MoK\a
_diffrn_radiation_wavelength 0.71073
_diffrn_reflns_av_R_equivalents 0.0400
_diffrn_reflns_av_unetI/netI 0.0289
_diffrn_reflns_limit_h_max 13
_diffrn_reflns_limit_h_min -13
_diffrn_reflns_limit_k_max 23
_diffrn_reflns_limit_k_min -23
_diffrn_reflns_limit_l_max 26
_diffrn_reflns_limit_l_min -26
_diffrn_reflns_number 49507
_diffrn_reflns_theta_full 28.30
_diffrn_reflns_theta_max 28.30
_diffrn_reflns_theta_min 1.54
_diffrn_source 'fine-focus sealed tube'
_exptl_absorpt_coefficient_mu 0.637
_exptl_absorpt_correction_T_max 0.975
_exptl_absorpt_correction_T_min 0.885
_exptl_absorpt_correction_type multi-scan
_exptl_absorpt_process_details 'SADABS v2.10 (Sheldrick)'
_exptl_crystal_colour Orange
_exptl_crystal_density_diffrn 1.364
_exptl_crystal_description Shard
_exptl_crystal_F_000 1568
_exptl_crystal_size_max 0.20
_exptl_crystal_size_mid 0.04
_exptl_crystal_size_min 0.04
_refine_diff_density_max 0.641
_refine_diff_density_min -0.219
_refine_diff_density_rms 0.060
_refine_ls_abs_structure_details 'Flack H D (1983), Acta Cryst. A39, 876-881'
_refine_ls_abs_structure_Flack -0.007(15)
_refine_ls_extinction_method none
_refine_ls_goodness_of_fit_ref 1.049
_refine_ls_hydrogen_treatment mixed
_refine_ls_matrix_type full
_refine_ls_number_parameters 412
_refine_ls_number_reflns 8955
_refine_ls_number_restraints 0
_refine_ls_restrained_S_all 1.049
_refine_ls_R_factor_all 0.0284
_refine_ls_R_factor_gt 0.0242
_refine_ls_shift/su_max 0.001
_refine_ls_shift/su_mean 0.000
_refine_ls_structure_factor_coef Fsqd
_refine_ls_weighting_details 'calc w=1/[\s^2^(Fo^2^)+(0.0313P)^2^+0.1564P] where P=(Fo^2^+2Fc^2^)/3'
_refine_ls_weighting_scheme calc
_refine_ls_wR_factor_gt 0.0545
_refine_ls_wR_factor_ref 0.0562
_reflns_number_gt 8340
_reflns_number_total 8955
_reflns_threshold_expression >2sigma(I)
_cod_data_source_file ja210568t_si_002_10.cif
_cod_data_source_block D-R,R-Ru2(C2H4)
_cod_original_cell_volume 3611.3(8)
_cod_database_code 4117516

loop_
_space_group_symop_id
_space_group_symop_operation_xyz
1 'x, y, z'
2 '-x+1/2, -y, z+1/2'
3 '-x, y+1/2, -z+1/2'
4 'x+1/2, -y+1/2, -z'

loop_
_atom_site_label
_atom_site_type_symbol
_atom_site_fract_x
_atom_site_fract_y
_atom_site_fract_z
_atom_site_U_iso_or_equiv
_atom_site_adp_type
_atom_site_occupancy
_atom_site_symmetry_multiplicity
_atom_site_calc_flag
_atom_site_refinement_flags
Ru1 Ru 0.141021(13) 0.673548(8) 0.245426(7) 0.01226(4) Uani 1 1 d .
P1 P 0.13517(5) 0.80008(3) 0.21671(2) 0.01446(9) Uani 1 1 d .
P2 P 0.09382(5) 0.72368(3) 0.34976(3) 0.01551(10) Uani 1 1 d .
P3 P 0.20263(5) 0.62961(3) 0.14029(2) 0.01377(10) Uani 1 1 d .
P4 P 0.35920(5) 0.65130(3) 0.26691(2) 0.01456(9) Uani 1 1 d .
C1 C 0.3725(2) 0.85768(12) 0.15311(11) 0.0256(4) Uani 1 1 d .
C2 C 0.2276(2) 0.84149(11) 0.14341(10) 0.0198(4) Uani 1 1 d .
C3 C 0.1479(2) 0.90805(11) 0.11639(11) 0.0257(4) Uani 1 1 d .
C4 C 0.0053(2) 0.88588(12) 0.12197(11) 0.0249(5) Uani 1 1 d .
C5 C -0.0179(2) 0.85530(11) 0.19319(10) 0.0197(4) Uani 1 1 d .
C6 C -0.1460(2) 0.81312(11) 0.20076(10) 0.0235(4) Uani 1 1 d .
C7 C 0.17966(19) 0.85626(11) 0.29184(10) 0.0166(4) Uani 1 1 d .
C8 C 0.2238(2) 0.93131(11) 0.29133(11) 0.0223(5) Uani 1 1 d .
C9 C 0.2594(2) 0.96696(12) 0.35123(12) 0.0270(5) Uani 1 1 d .
C10 C 0.2459(2) 0.93028(13) 0.41168(12) 0.0285(5) Uani 1 1 d .
C11 C 0.1945(2) 0.85745(12) 0.41348(11) 0.0236(5) Uani 1 1 d .
C12 C 0.16303(18) 0.81950(11) 0.35387(10) 0.0179(4) Uani 1 1 d .
C13 C -0.1228(2) 0.81903(14) 0.38981(12) 0.0334(5) Uani 1 1 d .
C14 C -0.0818(2) 0.73729(12) 0.37538(11) 0.0223(4) Uani 1 1 d .
C15 C -0.0993(2) 0.68745(15) 0.43793(11) 0.0316(5) Uani 1 1 d .
C16 C 0.0231(2) 0.69708(14) 0.48089(11) 0.0321(5) Uani 1 1 d .
C17 C 0.1398(2) 0.68189(12) 0.43409(9) 0.0226(4) Uani 1 1 d .
C18 C 0.1668(3) 0.59692(13) 0.42998(11) 0.0321(6) Uani 1 1 d .
C19 C -0.0153(2) 0.67670(13) 0.06105(10) 0.0226(4) Uani 1 1 d .
C20 C 0.1281(2) 0.65295(11) 0.05607(9) 0.0174(4) Uani 1 1 d .
C21 C 0.1407(2) 0.58057(11) 0.01341(10) 0.0217(4) Uani 1 1 d .
C22 C 0.1136(2) 0.51449(11) 0.06145(10) 0.0215(4) Uani 1 1 d .
C23 C 0.2039(2) 0.52437(11) 0.12244(10) 0.0180(4) Uani 1 1 d .
C24 C 0.3394(2) 0.49019(12) 0.11042(11) 0.0243(5) Uani 1 1 d .
C25 C 0.37491(19) 0.65488(10) 0.12765(9) 0.0164(4) Uani 1 1 d .
C26 C 0.4350(2) 0.66238(12) 0.06495(10) 0.0205(4) Uani 1 1 d .
C27 C 0.5683(2) 0.67603(13) 0.06015(10) 0.0235(4) Uani 1 1 d .
C28 C 0.6423(2) 0.67970(12) 0.11820(10) 0.0232(4) Uani 1 1 d .
C29 C 0.5841(2) 0.67166(13) 0.18066(10) 0.0216(4) Uani 1 1 d .
C30 C 0.44973(19) 0.66117(11) 0.18671(9) 0.0167(4) Uani 1 1 d .
C31 C 0.3430(2) 0.48934(11) 0.29730(11) 0.0236(4) Uani 1 1 d .
C32 C 0.4340(2) 0.55747(11) 0.29539(11) 0.0196(4) Uani 1 1 d .
C33 C 0.5033(2) 0.57331(12) 0.36283(12) 0.0273(5) Uani 1 1 d .
C34 C 0.5619(2) 0.65203(12) 0.35887(11) 0.0255(5) Uani 1 1 d .
C35 C 0.4568(2) 0.70505(12) 0.33137(10) 0.0210(4) Uani 1 1 d .
C36 C 0.5054(2) 0.78370(12) 0.31284(11) 0.0237(5) Uani 1 1 d .
C37 C -0.0525(2) 0.62267(12) 0.23220(11) 0.0193(4) Uani 1 1 d .
C38 C 0.0277(2) 0.57251(12) 0.26981(11) 0.0203(4) Uani 1 1 d .
H1A H 0.4099 0.8757 0.1107 0.038 Uiso 1 1 calc R
H1B H 0.4171 0.8113 0.1670 0.038 Uiso 1 1 calc R
H1C H 0.3835 0.8964 0.1878 0.038 Uiso 1 1 calc R
H2 H 0.2235 0.8022 0.1074 0.024 Uiso 1 1 calc R
H3A H 0.1654 0.9541 0.1432 0.031 Uiso 1 1 calc R
H3B H 0.1710 0.9183 0.0689 0.031 Uiso 1 1 calc R
H4A H -0.0160 0.8467 0.0882 0.030 Uiso 1 1 calc R
H4B H -0.0510 0.9303 0.1137 0.030 Uiso 1 1 calc R
H5 H -0.0221 0.9000 0.2239 0.024 Uiso 1 1 calc R
H6A H -0.2155 0.8413 0.1781 0.035 Uiso 1 1 calc R
H6B H -0.1672 0.8080 0.2486 0.035 Uiso 1 1 calc R
H6C H -0.1380 0.7629 0.1805 0.035 Uiso 1 1 calc R
H8 H 0.2296 0.9580 0.2500 0.027 Uiso 1 1 calc R
H9 H 0.2932 1.0169 0.3502 0.032 Uiso 1 1 calc R
H10 H 0.2715 0.9545 0.4522 0.034 Uiso 1 1 calc R
H11 H 0.1808 0.8333 0.4555 0.028 Uiso 1 1 calc R
H13A H -0.2171 0.8210 0.3976 0.050 Uiso 1 1 calc R
H13B H -0.1005 0.8509 0.3512 0.050 Uiso 1 1 calc R
H13C H -0.0770 0.8374 0.4298 0.050 Uiso 1 1 calc R
H14 H -0.1387 0.7170 0.3388 0.027 Uiso 1 1 calc R
H15A H -0.1775 0.7033 0.4635 0.038 Uiso 1 1 calc R
H15B H -0.1100 0.6339 0.4247 0.038 Uiso 1 1 calc R
H16A H 0.0227 0.6608 0.5188 0.038 Uiso 1 1 calc R
H16B H 0.0277 0.7489 0.4994 0.038 Uiso 1 1 calc R
H17 H 0.2187 0.7083 0.4519 0.027 Uiso 1 1 calc R
H18A H 0.2100 0.5802 0.4713 0.048 Uiso 1 1 calc R
H18B H 0.2233 0.5865 0.3914 0.048 Uiso 1 1 calc R
H18C H 0.0842 0.5697 0.4246 0.048 Uiso 1 1 calc R
H19A H -0.0428 0.6995 0.0185 0.034 Uiso 1 1 calc R
H19B H -0.0256 0.7135 0.0974 0.034 Uiso 1 1 calc R
H19C H -0.0692 0.6322 0.0704 0.034 Uiso 1 1 calc R
H20 H 0.1793 0.6944 0.0344 0.021 Uiso 1 1 calc R
H21A H 0.0767 0.5809 -0.0238 0.026 Uiso 1 1 calc R
H21B H 0.2294 0.5764 -0.0059 0.026 Uiso 1 1 calc R
H22A H 0.1316 0.4658 0.0388 0.026 Uiso 1 1 calc R
H22B H 0.0212 0.5150 0.0759 0.026 Uiso 1 1 calc R
H23 H 0.1634 0.4979 0.1616 0.022 Uiso 1 1 calc R
H24A H 0.3328 0.4350 0.1096 0.036 Uiso 1 1 calc R
H24B H 0.3983 0.5057 0.1467 0.036 Uiso 1 1 calc R
H24C H 0.3736 0.5081 0.0673 0.036 Uiso 1 1 calc R
H26 H 0.3843 0.6581 0.0252 0.025 Uiso 1 1 calc R
H27 H 0.6081 0.6828 0.0174 0.028 Uiso 1 1 calc R
H28 H 0.7337 0.6878 0.1152 0.028 Uiso 1 1 calc R
H29 H 0.6365 0.6733 0.2200 0.026 Uiso 1 1 calc R
H31A H 0.3902 0.4455 0.3149 0.035 Uiso 1 1 calc R
H31B H 0.3119 0.4783 0.2518 0.035 Uiso 1 1 calc R
H31C H 0.2684 0.5005 0.3265 0.035 Uiso 1 1 calc R
H32 H 0.5041 0.5451 0.2622 0.024 Uiso 1 1 calc R
H33A H 0.4401 0.5704 0.4004 0.033 Uiso 1 1 calc R
H33B H 0.5727 0.5355 0.3707 0.033 Uiso 1 1 calc R
H34A H 0.6388 0.6520 0.3288 0.031 Uiso 1 1 calc R
H34B H 0.5901 0.6689 0.4040 0.031 Uiso 1 1 calc R
H35 H 0.3955 0.7132 0.3698 0.025 Uiso 1 1 calc R
H36A H 0.5462 0.8071 0.3522 0.035 Uiso 1 1 calc R
H36B H 0.4318 0.8147 0.2979 0.035 Uiso 1 1 calc R
H36C H 0.5696 0.7798 0.2765 0.035 Uiso 1 1 calc R
H37A H -0.113(2) 0.6431(15) 0.2514(12) 0.032(7) Uiso 1 1 d .
H37B H -0.074(3) 0.6106(15) 0.1848(13) 0.039(7) Uiso 1 1 d .
H38A H 0.009(2) 0.5642(12) 0.3162(12) 0.017(6) Uiso 1 1 d .
H38B H 0.063(2) 0.5260(14) 0.2458(13) 0.030(6) Uiso 1 1 d .

loop_
_atom_site_aniso_label
_atom_site_aniso_U_11
_atom_site_aniso_U_22
_atom_site_aniso_U_33
_atom_site_aniso_U_23
_atom_site_aniso_U_13
_atom_site_aniso_U_12
Ru1 0.01128(6) 0.01046(6) 0.01504(7) -0.00010(6) 0.00006(6) 0.00019(6)
P1 0.0155(2) 0.0109(2) 0.0170(2) -0.00068(16) -0.0005(2) -0.0003(2)
P2 0.0156(2) 0.0152(2) 0.0157(2) -0.00080(18) -0.00036(19) 0.00059(19)
P3 0.0128(2) 0.0125(2) 0.0160(2) -0.00092(18) 0.00007(19) -0.00005(19)
P4 0.0124(2) 0.0144(2) 0.0169(2) -0.00054(16) -0.0004(2) 0.00107(19)
C1 0.0250(11) 0.0215(10) 0.0302(11) 0.0027(8) 0.0047(10) -0.0055(9)
C2 0.0241(11) 0.0143(10) 0.0209(10) 0.0023(8) 0.0010(8) -0.0007(8)
C3 0.0360(12) 0.0175(10) 0.0238(10) 0.0062(8) -0.0042(10) -0.0036(10)
C4 0.0309(12) 0.0175(11) 0.0262(11) 0.0038(8) -0.0070(9) 0.0025(9)
C5 0.0223(11) 0.0135(9) 0.0234(10) -0.0005(8) -0.0043(8) 0.0033(8)
C6 0.0189(10) 0.0224(10) 0.0292(10) -0.0020(8) -0.0060(9) 0.0029(9)
C7 0.0151(9) 0.0132(9) 0.0215(10) -0.0020(7) -0.0014(7) 0.0001(7)
C8 0.0236(11) 0.0144(10) 0.0288(12) -0.0029(8) -0.0023(9) -0.0007(8)
C9 0.0257(12) 0.0182(11) 0.0371(13) -0.0072(9) -0.0054(10) -0.0020(9)
C10 0.0318(13) 0.0226(12) 0.0313(13) -0.0096(9) -0.0111(10) -0.0004(9)
C11 0.0263(11) 0.0239(11) 0.0206(10) -0.0042(8) -0.0056(9) 0.0010(9)
C12 0.0162(10) 0.0157(9) 0.0216(9) -0.0038(8) -0.0019(7) 0.0013(8)
C13 0.0222(12) 0.0338(13) 0.0440(13) -0.0131(11) 0.0014(10) 0.0077(11)
C14 0.0178(10) 0.0275(11) 0.0215(10) -0.0052(8) 0.0045(8) 0.0000(9)
C15 0.0271(12) 0.0408(15) 0.0269(11) -0.0012(10) 0.0102(9) -0.0018(10)
C16 0.0393(14) 0.0384(14) 0.0184(10) 0.0000(9) 0.0041(10) 0.0015(11)
C17 0.0265(10) 0.0272(11) 0.0142(8) 0.0020(8) 0.0012(9) 0.0006(11)
C18 0.0454(16) 0.0284(12) 0.0224(11) 0.0092(9) -0.0024(10) 0.0070(11)
C19 0.0202(10) 0.0238(10) 0.0238(10) -0.0008(9) -0.0037(8) 0.0031(9)
C20 0.0164(10) 0.0195(10) 0.0164(8) -0.0002(7) -0.0019(8) -0.0003(8)
C21 0.0210(10) 0.0261(10) 0.0180(9) -0.0053(7) -0.0021(9) 0.0012(10)
C22 0.0203(11) 0.0186(10) 0.0257(10) -0.0055(8) -0.0026(8) -0.0018(8)
C23 0.0185(10) 0.0157(9) 0.0198(10) -0.0036(8) -0.0003(8) 0.0000(8)
C24 0.0211(11) 0.0179(10) 0.0339(11) -0.0067(8) -0.0018(9) 0.0035(8)
C25 0.0161(10) 0.0128(9) 0.0202(9) -0.0012(7) 0.0005(8) -0.0008(7)
C26 0.0201(10) 0.0215(11) 0.0198(9) -0.0001(8) 0.0004(8) -0.0015(8)
C27 0.0225(10) 0.0241(10) 0.0237(10) -0.0016(9) 0.0084(8) -0.0025(10)
C28 0.0133(9) 0.0248(10) 0.0316(10) -0.0054(9) 0.0034(9) -0.0024(10)
C29 0.0156(9) 0.0233(10) 0.0258(10) -0.0037(9) -0.0006(8) 0.0001(9)
C30 0.0169(9) 0.0127(10) 0.0206(9) -0.0016(7) -0.0004(7) 0.0014(7)
C31 0.0238(12) 0.0172(10) 0.0299(11) 0.0042(8) -0.0015(9) 0.0027(9)
C32 0.0192(11) 0.0171(10) 0.0225(10) 0.0016(8) -0.0012(8) 0.0044(8)
C33 0.0253(12) 0.0262(12) 0.0305(12) 0.0045(9) -0.0070(10) 0.0034(9)
C34 0.0237(11) 0.0295(12) 0.0234(10) -0.0035(9) -0.0080(9) 0.0057(9)
C35 0.0170(10) 0.0245(11) 0.0214(10) -0.0045(8) -0.0012(8) 0.0018(8)
C36 0.0201(11) 0.0216(11) 0.0292(11) -0.0056(9) -0.0035(9) -0.0020(9)
C37 0.0149(10) 0.0219(10) 0.0212(10) -0.0050(8) 0.0028(8) -0.0047(8)
C38 0.0223(11) 0.0158(10) 0.0227(11) 0.0013(8) 0.0043(8) -0.0055(8)

loop_
_atom_type_symbol
_atom_type_description
_atom_type_scat_dispersion_real
_atom_type_scat_dispersion_imag
_atom_type_scat_source
C C 0.0033 0.0016 'International Tables Vol C Tables 4.2.6.8 and 6.1.1.4'
H H 0.0000 0.0000 'International Tables Vol C Tables 4.2.6.8 and 6.1.1.4'
P P 0.1023 0.0942 'International Tables Vol C Tables 4.2.6.8 and 6.1.1.4'
Ru Ru -1.2594 0.8363 'International Tables Vol C Tables 4.2.6.8 and 6.1.1.4'

loop_
_geom_angle_atom_site_label_1
_geom_angle_atom_site_label_2
_geom_angle_atom_site_label_3
_geom_angle
P1 Ru1 P3 96.280(18)
P2 Ru1 P1 81.029(18)
P2 Ru1 P3 175.432(19)
P2 Ru1 P4 95.868(19)
P4 Ru1 P1 103.641(19)
P4 Ru1 P3 81.133(18)
C37 Ru1 P1 110.15(6)
C37 Ru1 P2 94.36(6)
C37 Ru1 P3 90.03(6)
C37 Ru1 P4 145.81(6)
C38 Ru1 P1 146.41(6)
C38 Ru1 P2 90.21(6)
C38 Ru1 P3 94.03(6)
C38 Ru1 P4 109.51(6)
C38 Ru1 C37 37.88(8)
C2 P1 Ru1 123.65(6)
C2 P1 C5 91.41(9)
C5 P1 Ru1 125.34(7)
C7 P1 Ru1 108.34(7)
C7 P1 C2 106.91(9)
C7 P1 C5 97.20(9)
C12 P2 Ru1 108.27(6)
C12 P2 C14 103.78(9)
C12 P2 C17 103.00(9)
C14 P2 Ru1 119.47(7)
C14 P2 C17 92.77(10)
C17 P2 Ru1 126.44(7)
C20 P3 Ru1 128.08(7)
C20 P3 C23 92.96(9)
C23 P3 Ru1 120.01(7)
C25 P3 Ru1 107.65(6)
C25 P3 C20 102.37(9)
C25 P3 C23 101.94(9)
C30 P4 Ru1 108.03(6)
C30 P4 C32 97.79(9)
C30 P4 C35 105.77(9)
C32 P4 Ru1 126.17(7)
C35 P4 Ru1 123.63(7)
C35 P4 C32 91.38(9)
C2 C1 H1A 109.5
C2 C1 H1B 109.5
C2 C1 H1C 109.5
H1A C1 H1B 109.5
H1A C1 H1C 109.5
H1B C1 H1C 109.5
P1 C2 H2 105.2
C1 C2 P1 117.68(15)
C1 C2 C3 114.80(17)
C1 C2 H2 105.2
C3 C2 P1 107.59(15)
C3 C2 H2 105.2
C2 C3 H3A 110.4
C2 C3 H3B 110.4
C4 C3 C2 106.82(16)
C4 C3 H3A 110.4
C4 C3 H3B 110.4
H3A C3 H3B 108.6
C3 C4 C5 107.93(17)
C3 C4 H4A 110.1
C3 C4 H4B 110.1
C5 C4 H4A 110.1
C5 C4 H4B 110.1
H4A C4 H4B 108.4
P1 C5 H5 106.9
C4 C5 P1 106.25(15)
C4 C5 H5 106.9
C6 C5 P1 115.80(14)
C6 C5 C4 113.52(17)
C6 C5 H5 106.9
C5 C6 H6A 109.5
C5 C6 H6B 109.5
C5 C6 H6C 109.5
H6A C6 H6B 109.5
H6A C6 H6C 109.5
H6B C6 H6C 109.5
C8 C7 P1 125.58(16)
C8 C7 C12 118.95(18)
C12 C7 P1 115.44(14)
C7 C8 H8 119.8
C9 C8 C7 120.4(2)
C9 C8 H8 119.8
C8 C9 H9 119.8
C10 C9 C8 120.4(2)
C10 C9 H9 119.8
C9 C10 C11 119.9(2)
C9 C10 H10 120.1
C11 C10 H10 120.1
C10 C11 C12 120.6(2)
C10 C11 H11 119.7
C12 C11 H11 119.7
C7 C12 P2 115.77(14)
C11 C12 P2 124.66(16)
C11 C12 C7 119.53(18)
C14 C13 H13A 109.5
C14 C13 H13B 109.5
C14 C13 H13C 109.5
H13A C13 H13B 109.5
H13A C13 H13C 109.5
H13B C13 H13C 109.5
P2 C14 H14 108.4
C13 C14 P2 115.64(16)
C13 C14 C15 111.00(18)
C13 C14 H14 108.4
C15 C14 P2 104.89(15)
C15 C14 H14 108.4
C14 C15 H15A 110.3
C14 C15 H15B 110.3
C16 C15 C14 107.03(19)
C16 C15 H15A 110.3
C16 C15 H15B 110.3
H15A C15 H15B 108.6
C15 C16 C17 106.30(17)
C15 C16 H16A 110.5
C15 C16 H16B 110.5
C17 C16 H16A 110.5
C17 C16 H16B 110.5
H16A C16 H16B 108.7
P2 C17 H17 109.4
C16 C17 P2 105.89(15)
C16 C17 H17 109.4
C18 C17 P2 112.43(14)
C18 C17 C16 110.12(19)
C18 C17 H17 109.4
C17 C18 H18A 109.5
C17 C18 H18B 109.5
C17 C18 H18C 109.5
H18A C18 H18B 109.5
H18A C18 H18C 109.5
H18B C18 H18C 109.5
C20 C19 H19A 109.5
C20 C19 H19B 109.5
C20 C19 H19C 109.5
H19A C19 H19B 109.5
H19A C19 H19C 109.5
H19B C19 H19C 109.5
P3 C20 H20 109.3
C19 C20 P3 113.02(14)
C19 C20 C21 110.09(17)
C19 C20 H20 109.3
C21 C20 P3 105.82(13)
C21 C20 H20 109.3
C20 C21 H21A 110.5
C20 C21 H21B 110.5
C22 C21 C20 106.00(15)
C22 C21 H21A 110.5
C22 C21 H21B 110.5
H21A C21 H21B 108.7
C21 C22 C23 107.20(16)
C21 C22 H22A 110.3
C21 C22 H22B 110.3
C23 C22 H22A 110.3
C23 C22 H22B 110.3
H22A C22 H22B 108.5
P3 C23 H23 108.2
C22 C23 P3 104.81(13)
C22 C23 H23 108.2
C24 C23 P3 115.00(14)
C24 C23 C22 112.20(16)
C24 C23 H23 108.2
C23 C24 H24A 109.5
C23 C24 H24B 109.5
C23 C24 H24C 109.5
H24A C24 H24B 109.5
H24A C24 H24C 109.5
H24B C24 H24C 109.5
C26 C25 P3 124.64(15)
C26 C25 C30 119.81(18)
C30 C25 P3 115.39(14)
C25 C26 H26 119.6
C27 C26 C25 120.72(19)
C27 C26 H26 119.6
C26 C27 H27 120.3
C28 C27 C26 119.34(19)
C28 C27 H27 120.3
C27 C28 C29 120.46(19)
C27 C28 H28 119.8
C29 C28 H28 119.8
C28 C29 C30 121.10(19)
C28 C29 H29 119.4
C30 C29 H29 119.4
C25 C30 P4 115.96(14)
C29 C30 P4 125.53(15)
C29 C30 C25 118.48(18)
C32 C31 H31A 109.5
C32 C31 H31B 109.5
C32 C31 H31C 109.5
H31A C31 H31B 109.5
H31A C31 H31C 109.5
H31B C31 H31C 109.5
P4 C32 H32 106.4
C31 C32 P4 116.60(14)
C31 C32 C33 113.81(17)
C31 C32 H32 106.4
C33 C32 P4 106.48(14)
C33 C32 H32 106.4
C32 C33 H33A 110.2
C32 C33 H33B 110.2
C34 C33 C32 107.67(17)
C34 C33 H33A 110.2
C34 C33 H33B 110.2
H33A C33 H33B 108.5
C33 C34 C35 107.62(18)
C33 C34 H34A 110.2
C33 C34 H34B 110.2
C35 C34 H34A 110.2
C35 C34 H34B 110.2
H34A C34 H34B 108.5
P4 C35 H35 105.0
C34 C35 P4 107.90(14)
C34 C35 H35 105.0
C36 C35 P4 118.08(15)
C36 C35 C34 114.60(18)
C36 C35 H35 105.0
C35 C36 H36A 109.5
C35 C36 H36B 109.5
C35 C36 H36C 109.5
H36A C36 H36B 109.5
H36A C36 H36C 109.5
H36B C36 H36C 109.5
Ru1 C37 H37A 116.7(18)
Ru1 C37 H37B 113.6(16)
C38 C37 Ru1 70.78(11)
C38 C37 H37A 118.1(18)
C38 C37 H37B 119.5(16)
H37A C37 H37B 112(2)
Ru1 C38 H38A 116.5(13)
Ru1 C38 H38B 111.4(13)
C37 C38 Ru1 71.34(11)
C37 C38 H38A 119.5(14)
C37 C38 H38B 117.7(14)
H38A C38 H38B 113.5(19)

loop_
_geom_bond_atom_site_label_1
_geom_bond_atom_site_label_2
_geom_bond_distance
P1 Ru1 2.3128(6)
P2 Ru1 2.3084(6)
P3 Ru1 2.3189(6)
P4 Ru1 2.3116(6)
C1 C2 1.525(3)
C1 H1A 0.9800
C1 H1B 0.9800
C1 H1C 0.9800
C2 P1 1.887(2)
C2 C3 1.531(3)
C2 H2 1.0000
C3 C4 1.518(3)
C3 H3A 0.9900
C3 H3B 0.9900
C4 C5 1.535(3)
C4 H4A 0.9900
C4 H4B 0.9900
C5 P1 1.908(2)
C5 C6 1.519(3)
C5 H5 1.0000
C6 H6A 0.9800
C6 H6B 0.9800
C6 H6C 0.9800
C7 P1 1.852(2)
C7 C8 1.404(3)
C7 C12 1.405(3)
C8 C9 1.397(3)
C8 H8 0.9500
C9 C10 1.374(3)
C9 H9 0.9500
C10 C11 1.393(3)
C10 H10 0.9500
C11 C12 1.401(3)
C11 H11 0.9500
C12 P2 1.841(2)
C13 C14 1.534(3)
C13 H13A 0.9800
C13 H13B 0.9800
C13 H13C 0.9800
C14 P2 1.887(2)
C14 C15 1.536(3)
C14 H14 1.0000
C15 C16 1.528(3)
C15 H15A 0.9900
C15 H15B 0.9900
C16 C17 1.540(3)
C16 H16A 0.9900
C16 H16B 0.9900
C17 P2 1.8927(19)
C17 C18 1.532(3)
C17 H17 1.0000
C18 H18A 0.9800
C18 H18B 0.9800
C18 H18C 0.9800
C19 C20 1.533(3)
C19 H19A 0.9800
C19 H19B 0.9800
C19 H19C 0.9800
C20 P3 1.8868(19)
C20 C21 1.542(3)
C20 H20 1.0000
C21 C22 1.536(3)
C21 H21A 0.9900
C21 H21B 0.9900
C22 C23 1.536(3)
C22 H22A 0.9900
C22 H22B 0.9900
C23 P3 1.897(2)
C23 C24 1.534(3)
C23 H23 1.0000
C24 H24A 0.9800
C24 H24B 0.9800
C24 H24C 0.9800
C25 P3 1.840(2)
C25 C26 1.397(3)
C25 C30 1.407(3)
C26 C27 1.392(3)
C26 H26 0.9500
C27 C28 1.383(3)
C27 H27 0.9500
C28 C29 1.386(3)
C28 H28 0.9500
C29 C30 1.395(3)
C29 H29 0.9500
C30 P4 1.854(2)
C31 C32 1.526(3)
C31 H31A 0.9800
C31 H31B 0.9800
C31 H31C 0.9800
C32 P4 1.916(2)
C32 C33 1.543(3)
C32 H32 1.0000
C33 C34 1.520(3)
C33 H33A 0.9900
C33 H33B 0.9900
C34 C35 1.530(3)
C34 H34A 0.9900
C34 H34B 0.9900
C35 P4 1.884(2)
C35 C36 1.525(3)
C35 H35 1.0000
C36 H36A 0.9800
C36 H36B 0.9800
C36 H36C 0.9800
C37 Ru1 2.195(2)
C37 C38 1.423(3)
C37 H37A 0.81(2)
C37 H37B 0.99(3)
C38 Ru1 2.188(2)
C38 H38A 0.95(2)
C38 H38B 1.02(2)

loop_
_geom_torsion_atom_site_label_1
_geom_torsion_atom_site_label_2
_geom_torsion_atom_site_label_3
_geom_torsion_atom_site_label_4
_geom_torsion
P1 C2 C3 C4 -37.1(2)
P1 C7 C8 C9 -177.48(17)
P1 C7 C12 P2 -2.4(2)
P1 C7 C12 C11 179.80(16)
P2 C14 C15 C16 41.3(2)
P3 C20 C21 C22 38.8(2)
P3 C25 C26 C27 -175.06(17)
P3 C25 C30 P4 -5.17(19)
P3 C25 C30 C29 172.81(16)
P4 C32 C33 C34 -36.1(2)
C1 C2 P1 Ru1 -79.70(16)
C1 C2 P1 C5 144.95(16)
C1 C2 P1 C7 46.99(17)
C1 C2 C3 C4 -170.16(18)
C2 P1 Ru1 P2 153.64(8)
C2 P1 Ru1 P3 -22.63(8)
C2 P1 Ru1 P4 59.73(8)
C2 P1 Ru1 C37 -114.98(10)
C2 P1 Ru1 C38 -129.70(13)
C2 C3 C4 C5 48.6(2)
C3 C2 P1 Ru1 148.77(11)
C3 C2 P1 C5 13.41(15)
C3 C2 P1 C7 -84.55(15)
C3 C4 C5 P1 -37.13(19)
C3 C4 C5 C6 -165.53(17)
C4 C5 P1 Ru1 -121.03(12)
C4 C5 P1 C2 13.15(15)
C4 C5 P1 C7 120.39(14)
C5 P1 Ru1 P2 -85.81(8)
C5 P1 Ru1 P3 97.92(8)
C5 P1 Ru1 P4 -179.72(8)
C5 P1 Ru1 C37 5.57(10)
C5 P1 Ru1 C38 -9.16(13)
C6 C5 P1 Ru1 6.02(18)
C6 C5 P1 C2 140.20(16)
C6 C5 P1 C7 -112.56(16)
C7 P1 Ru1 P2 27.58(7)
C7 P1 Ru1 P3 -148.70(7)
C7 P1 Ru1 P4 -66.33(7)
C7 P1 Ru1 C37 118.95(9)
C7 P1 Ru1 C38 104.23(12)
C7 C8 C9 C10 -3.0(3)
C7 C12 P2 Ru1 25.34(16)
C7 C12 P2 C14 -102.56(16)
C7 C12 P2 C17 161.25(15)
C8 C7 P1 Ru1 160.39(17)
C8 C7 P1 C2 25.1(2)
C8 C7 P1 C5 -68.60(19)
C8 C7 C12 P2 175.84(15)
C8 C7 C12 C11 -2.0(3)
C8 C9 C10 C11 -1.0(4)
C9 C10 C11 C12 3.5(3)
C10 C11 C12 P2 -179.59(17)
C10 C11 C12 C7 -2.0(3)
C11 C12 P2 Ru1 -156.98(16)
C11 C12 P2 C14 75.12(19)
C11 C12 P2 C17 -21.1(2)
C12 P2 Ru1 P1 -28.67(7)
C12 P2 Ru1 P3 25.5(3)
C12 P2 Ru1 P4 74.26(7)
C12 P2 Ru1 C37 -138.41(9)
C12 P2 Ru1 C38 -176.11(9)
C12 C7 P1 Ru1 -21.51(16)
C12 C7 P1 C2 -156.82(15)
C12 C7 P1 C5 109.50(16)
C12 C7 C8 C9 4.5(3)
C13 C14 P2 Ru1 -118.58(15)
C13 C14 P2 C12 2.03(18)
C13 C14 P2 C17 106.14(17)
C13 C14 C15 C16 -84.2(2)
C14 P2 Ru1 P1 89.66(8)
C14 P2 Ru1 P3 143.8(2)
C14 P2 Ru1 P4 -167.41(8)
C14 P2 Ru1 C37 -20.08(10)
C14 P2 Ru1 C38 -57.77(10)
C14 C15 C16 C17 -52.2(2)
C15 C14 P2 Ru1 118.81(13)
C15 C14 P2 C12 -120.58(15)
C15 C14 P2 C17 -16.47(16)
C15 C16 C17 P2 37.4(2)
C15 C16 C17 C18 -84.4(2)
C16 C17 P2 Ru1 -142.16(12)
C16 C17 P2 C12 93.06(16)
C16 C17 P2 C14 -11.76(16)
C17 P2 Ru1 P1 -151.24(9)
C17 P2 Ru1 P3 -97.1(3)
C17 P2 Ru1 P4 -48.31(9)
C17 P2 Ru1 C37 99.02(11)
C17 P2 Ru1 C38 61.33(11)
C18 C17 P2 Ru1 -21.9(2)
C18 C17 P2 C12 -146.63(17)
C18 C17 P2 C14 108.54(18)
C19 C20 P3 Ru1 -25.66(18)
C19 C20 P3 C23 106.94(15)
C19 C20 P3 C25 -150.15(14)
C19 C20 C21 C22 -83.7(2)
C20 P3 Ru1 P1 -49.38(9)
C20 P3 Ru1 P2 -103.1(2)
C20 P3 Ru1 P4 -152.26(9)
C20 P3 Ru1 C37 60.90(10)
C20 P3 Ru1 C38 98.60(10)
C20 C21 C22 C23 -52.4(2)
C21 C20 P3 Ru1 -146.21(11)
C21 C20 P3 C23 -13.62(15)
C21 C20 P3 C25 89.30(15)
C21 C22 C23 P3 40.12(18)
C21 C22 C23 C24 -85.3(2)
C22 C23 P3 Ru1 123.21(12)
C22 C23 P3 C20 -14.79(14)
C22 C23 P3 C25 -118.10(14)
C23 P3 Ru1 P1 -171.28(8)
C23 P3 Ru1 P2 135.0(2)
C23 P3 Ru1 P4 85.83(8)
C23 P3 Ru1 C37 -61.00(10)
C23 P3 Ru1 C38 -23.30(10)
C24 C23 P3 Ru1 -113.12(14)
C24 C23 P3 C20 108.88(16)
C24 C23 P3 C25 5.57(17)
C25 P3 Ru1 P1 72.96(6)
C25 P3 Ru1 P2 19.3(3)
C25 P3 Ru1 P4 -29.92(6)
C25 P3 Ru1 C37 -176.76(9)
C25 P3 Ru1 C38 -139.06(9)
C25 C26 C27 C28 2.1(3)
C25 C30 P4 Ru1 -19.90(15)
C25 C30 P4 C32 112.24(15)
C25 C30 P4 C35 -154.10(14)
C26 C25 P3 Ru1 -156.82(16)
C26 C25 P3 C20 -19.73(19)
C26 C25 P3 C23 76.04(18)
C26 C25 C30 P4 179.33(15)
C26 C25 C30 C29 -2.7(3)
C26 C27 C28 C29 -1.5(3)
C27 C28 C29 C30 -1.2(3)
C28 C29 C30 P4 -178.90(16)
C28 C29 C30 C25 3.3(3)
C29 C30 P4 Ru1 162.29(17)
C29 C30 P4 C32 -65.57(19)
C29 C30 P4 C35 28.1(2)
C30 P4 Ru1 P1 -66.82(7)
C30 P4 Ru1 P2 -148.98(6)
C30 P4 Ru1 P3 27.54(6)
C30 P4 Ru1 C37 104.33(12)
C30 P4 Ru1 C38 118.71(9)
C30 C25 P3 Ru1 27.92(15)
C30 C25 P3 C20 165.01(14)
C30 C25 P3 C23 -99.22(15)
C30 C25 C26 C27 0.0(3)
C31 C32 P4 Ru1 6.5(2)
C31 C32 P4 C30 -112.68(17)
C31 C32 P4 C35 141.19(17)
C31 C32 C33 C34 -165.93(18)
C32 P4 Ru1 P1 178.69(8)
C32 P4 Ru1 P2 96.53(8)
C32 P4 Ru1 P3 -86.95(8)
C32 P4 Ru1 C37 -10.16(13)
C32 P4 Ru1 C38 4.21(11)
C32 C33 C34 C35 47.4(2)
C33 C32 P4 Ru1 -121.78(13)
C33 C32 P4 C30 119.07(15)
C33 C32 P4 C35 12.95(16)
C33 C34 C35 P4 -36.3(2)
C33 C34 C35 C36 -170.09(18)
C34 C35 P4 Ru1 149.40(12)
C34 C35 P4 C30 -85.57(16)
C34 C35 P4 C32 12.93(16)
C35 P4 Ru1 P1 57.22(9)
C35 P4 Ru1 P2 -24.94(9)
C35 P4 Ru1 P3 151.59(9)
C35 P4 Ru1 C37 -131.63(13)
C35 P4 Ru1 C38 -117.25(10)
C36 C35 P4 Ru1 -78.67(17)
C36 C35 P4 C30 46.37(18)
C36 C35 P4 C32 144.86(17)
C37 C38 Ru1 P1 22.87(18)
C37 C38 Ru1 P2 96.83(12)
C37 C38 Ru1 P3 -84.85(12)
C37 C38 Ru1 P4 -166.87(11)
C38 C37 Ru1 P1 -166.76(11)
C38 C37 Ru1 P2 -84.73(12)
C38 C37 Ru1 P3 96.54(12)
C38 C37 Ru1 P4 22.41(18)
